data_7028272
loop_
_publ_author_name
'Urbanov\'a, Iva'
'Jambor, Roman'
'R\%u\<zi\<cka, Ale\<s'
'Jir\'asko, Robert'
'Dost\'al, Libor'

_publ_section_title
;
 Synthesis and structure of N,C-chelated organoantimony(v) and
 organobismuth(v) compounds.
;
_journal_issue 2
_journal_name_full 'Dalton transactions (Cambridge, England : 2003)'
_journal_page_first 505
_journal_page_last 512
_journal_paper_doi 10.1039/c3dt51733k
_journal_volume 43
_journal_year 2014
_chemical_formula_moiety 'C31 H32 Bi N'
_chemical_formula_sum 'C31 H32 Bi N'
_chemical_formula_weight 627.56
_chemical_name_systematic
;
 ?
;
_space_group_IT_number 14
_symmetry_cell_setting monoclinic
_symmetry_space_group_name_Hall '-P 2ybc'
_symmetry_space_group_name_H-M 'P 1 21/c 1'
_atom_sites_solution_hydrogens geom
_atom_sites_solution_primary direct
_atom_sites_solution_secondary difmap
_audit_creation_method SHELXL-97
_cell_angle_alpha 90
_cell_angle_beta 111.475(5)
_cell_angle_gamma 90
_cell_formula_units_Z 4
_cell_length_a 14.9641(12)
_cell_length_b 11.3640(5)
_cell_length_c 16.8440(7)
_cell_measurement_reflns_used 19396
_cell_measurement_temperature 150(2)
_cell_measurement_theta_max 27.5
_cell_measurement_theta_min 1
_cell_volume 2665.5(3)
_computing_cell_refinement 'COLLECT and DENZO'
_computing_data_collection 'COLLECT (Hooft, 1998) and DENZO (Otwinowski & Minor, 1997)'
_computing_data_reduction 'COLLECT and DENZO'
_computing_molecular_graphics 'PLATON (Spek, 2003)'
_computing_publication_material 'SHELXL-97 (Sheldrick, 2008)'
_computing_structure_refinement 'SHELXL-97 (Sheldrick, 1997)'
_computing_structure_solution 'SIR92 (Altomare et al., 1994)'
_diffrn_ambient_temperature 150(1)
_diffrn_detector_area_resol_mean 9.091
_diffrn_measured_fraction_theta_full 0.985
_diffrn_measured_fraction_theta_max 0.985
_diffrn_measurement_device_type 'Bruker Nonius KappaCCD area detector'
_diffrn_measurement_method '\f and \w scans to fill the Ewald sphere'
_diffrn_radiation_monochromator graphite
_diffrn_radiation_source 'fine-focus sealed tube'
_diffrn_radiation_type MoK\a
_diffrn_radiation_wavelength 0.71073
_diffrn_reflns_av_R_equivalents 0.0843
_diffrn_reflns_av_sigmaI/netI 0.0625
_diffrn_reflns_limit_h_max 19
_diffrn_reflns_limit_h_min -19
_diffrn_reflns_limit_k_max 14
_diffrn_reflns_limit_k_min -14
_diffrn_reflns_limit_l_max 21
_diffrn_reflns_limit_l_min -20
_diffrn_reflns_number 19322
_diffrn_reflns_theta_full 27.50
_diffrn_reflns_theta_max 27.50
_diffrn_reflns_theta_min 2.60
_diffrn_standards_number 0
_exptl_absorpt_coefficient_mu 6.632
_exptl_absorpt_correction_T_max 0.507
_exptl_absorpt_correction_T_min 0.334
_exptl_absorpt_correction_type integration
_exptl_absorpt_process_details
;
Gaussian integration (Coppens, 1970)
;
_exptl_crystal_colour 'light yellow'
_exptl_crystal_density_diffrn 1.564
_exptl_crystal_density_method 'not measured'
_exptl_crystal_description block
_exptl_crystal_F_000 1232
_exptl_crystal_size_max 0.22
_exptl_crystal_size_mid 0.21
_exptl_crystal_size_min 0.18
_refine_diff_density_max 1.653
_refine_diff_density_min -2.394
_refine_diff_density_rms 0.170
_refine_ls_extinction_method none
_refine_ls_goodness_of_fit_ref 1.093
_refine_ls_hydrogen_treatment constr
_refine_ls_matrix_type full
_refine_ls_number_parameters 317
_refine_ls_number_reflns 6037
_refine_ls_number_restraints 3
_refine_ls_restrained_S_all 1.093
_refine_ls_R_factor_all 0.0679
_refine_ls_R_factor_gt 0.0430
_refine_ls_shift/su_max 0.015
_refine_ls_shift/su_mean 0.001
_refine_ls_structure_factor_coef Fsqd
_refine_ls_weighting_details 'calc w=1/[\s^2^(Fo^2^)+(0.0254P)^2^+13.3446P] where P=(Fo^2^+2Fc^2^)/3'
_refine_ls_weighting_scheme calc
_refine_ls_wR_factor_gt 0.0881
_refine_ls_wR_factor_ref 0.1028
_reflns_number_gt 4611
_reflns_number_total 6037
_reflns_threshold_expression >2sigma(I)
_cod_data_source_file c3dt51733k.txt
_cod_data_source_block shelxl
_cod_original_sg_symbol_H-M 'P 21/c'
_cod_database_code 7028272

loop_
_symmetry_equiv_pos_as_xyz
'x, y, z'
'-x, y+1/2, -z+1/2'
'-x, -y, -z'
'x, -y-1/2, z-1/2'

loop_
_atom_site_label
_atom_site_type_symbol
_atom_site_fract_x
_atom_site_fract_y
_atom_site_fract_z
_atom_site_U_iso_or_equiv
_atom_site_adp_type
_atom_site_occupancy
_atom_site_symmetry_multiplicity
_atom_site_calc_flag
_atom_site_refinement_flags
_atom_site_disorder_assembly
_atom_site_disorder_group
Bi1 Bi 0.732996(16) -0.06434(2) 0.681814(14) 0.02745(8) Uani 1 1 d . B .
C20 C 0.5942(5) -0.0160(6) 0.6998(4) 0.0313(14) Uani 1 1 d . . .
N1 N 0.8748(4) -0.0846(5) 0.6035(3) 0.0283(11) Uani 1 1 d . B .
C15 C 0.8238(5) -0.3899(8) 0.4494(6) 0.051(2) Uani 1 1 d . B .
H15A H 0.8615 -0.4156 0.4172 0.061 Uiso 1 1 d R . .
H15B H 0.7569 -0.3951 0.4146 0.061 Uiso 1 1 d R . .
H15C H 0.8372 -0.4391 0.4988 0.061 Uiso 1 1 d R . .
C17 C 1.0433(5) -0.0643(7) 0.7577(5) 0.0461(18) Uani 1 1 d D . .
H17 H 0.9949 -0.0034 0.7320 0.055 Uiso 1 1 calc R A 1
C2 C 0.7934(5) 0.0980(6) 0.5528(4) 0.0313(14) Uani 1 1 d . B .
C26 C 0.6623(4) -0.1989(6) 0.5826(4) 0.0306(14) Uani 1 1 d . . .
C31 C 0.6203(4) -0.1754(7) 0.4958(4) 0.0343(15) Uani 1 1 d . . .
H31 H 0.6180 -0.0984 0.4765 0.041 Uiso 1 1 d R . .
C9 C 0.9425(4) -0.2518(6) 0.5546(4) 0.0297(14) Uani 1 1 d . B .
C8 C 0.9532(4) -0.1630(6) 0.6148(4) 0.0298(14) Uani 1 1 d . . .
C7 C 0.8714(4) 0.0133(6) 0.5666(4) 0.0311(14) Uani 1 1 d . . .
H7 H 0.9207 0.0325 0.5478 0.037 Uiso 1 1 d R B .
C5 C 0.6459(5) 0.2625(6) 0.5182(5) 0.0398(17) Uani 1 1 d . . .
H5 H 0.5956 0.3159 0.5055 0.048 Uiso 1 1 d R . .
C1 C 0.7230(4) 0.0842(5) 0.5895(4) 0.0296(14) Uani 1 1 d . . .
C11 C 1.1012(5) -0.3205(7) 0.6403(5) 0.0414(17) Uani 1 1 d . B .
H11 H 1.1518 -0.3725 0.6483 0.050 Uiso 1 1 d R . .
C10 C 1.0181(5) -0.3294(7) 0.5687(5) 0.0394(16) Uani 1 1 d . . .
H10 H 1.0132 -0.3887 0.5292 0.047 Uiso 1 1 d R B .
C4 C 0.7163(5) 0.2774(6) 0.4840(5) 0.0426(18) Uani 1 1 d . B .
H4 H 0.7147 0.3420 0.4496 0.051 Uiso 1 1 d R . .
C6 C 0.6509(5) 0.1677(6) 0.5716(5) 0.0351(15) Uani 1 1 d . B .
H6 H 0.6044 0.1600 0.5959 0.042 Uiso 1 1 d R . .
C30 C 0.5823(5) -0.2649(8) 0.4379(5) 0.049(2) Uani 1 1 d . . .
H30 H 0.5544 -0.2480 0.3800 0.059 Uiso 1 1 d R . .
C27 C 0.6642(5) -0.3148(6) 0.6086(5) 0.0406(16) Uani 1 1 d . . .
H27 H 0.6918 -0.3332 0.6663 0.049 Uiso 1 1 d R . .
C14 C 0.8493(5) -0.2635(7) 0.4780(5) 0.0386(16) Uani 1 1 d . . .
H14 H 0.7980 -0.2334 0.4955 0.046 Uiso 1 1 d R B .
C13 C 1.0363(5) -0.1535(6) 0.6891(4) 0.0354(15) Uani 1 1 d . B .
C3 C 0.7896(5) 0.1950(6) 0.5019(5) 0.0391(16) Uani 1 1 d . . .
H3 H 0.8371 0.2050 0.4791 0.047 Uiso 1 1 d R B .
C29 C 0.5858(6) -0.3802(8) 0.4663(6) 0.053(2) Uani 1 1 d . . .
H29 H 0.5598 -0.4407 0.4275 0.063 Uiso 1 1 d R . .
C16 C 0.8502(6) -0.1870(8) 0.4042(5) 0.056(2) Uani 1 1 d . B .
H16A H 0.8623 -0.1068 0.4229 0.067 Uiso 1 1 d R . .
H16B H 0.7892 -0.1922 0.3581 0.067 Uiso 1 1 d R . .
H16C H 0.8998 -0.2138 0.3853 0.067 Uiso 1 1 d R . .
C25 C 0.5096(5) -0.0769(6) 0.6607(5) 0.0373(16) Uani 1 1 d . . .
H25 H 0.5071 -0.1347 0.6209 0.045 Uiso 1 1 d R . .
C12 C 1.1089(5) -0.2351(7) 0.7001(5) 0.0442(18) Uani 1 1 d . . .
H12 H 1.1639 -0.2326 0.7492 0.053 Uiso 1 1 d R B .
C28 C 0.6257(7) -0.4043(7) 0.5510(7) 0.058(2) Uani 1 1 d . . .
H28 H 0.6282 -0.4816 0.5699 0.069 Uiso 1 1 d R . .
C21 C 0.5942(5) 0.0712(7) 0.7579(5) 0.0398(16) Uani 1 1 d . . .
H21 H 0.6501 0.1139 0.7851 0.048 Uiso 1 1 d R . .
C24 C 0.4281(5) -0.0536(7) 0.6796(5) 0.0435(18) Uani 1 1 d . . .
H24 H 0.3722 -0.0966 0.6532 0.052 Uiso 1 1 d R . .
C22 C 0.5135(6) 0.0952(7) 0.7762(5) 0.0469(19) Uani 1 1 d . . .
H22 H 0.5155 0.1542 0.8151 0.056 Uiso 1 1 d R . .
C23 C 0.4309(6) 0.0333(7) 0.7377(5) 0.0465(19) Uani 1 1 d . . .
H23 H 0.3769 0.0497 0.7507 0.056 Uiso 1 1 d R . .
C18 C 1.0220(15) -0.1169(18) 0.8258(15) 0.050(5) Uani 0.64(4) 1 d P B 1
H18A H 1.0261 -0.0583 0.8681 0.074 Uiso 0.64(4) 1 calc PR B 1
H18B H 1.0673 -0.1786 0.8511 0.074 Uiso 0.64(4) 1 calc PR B 1
H18C H 0.9582 -0.1490 0.8039 0.074 Uiso 0.64(4) 1 calc PR B 1
C19 C 1.1469(15) -0.002(2) 0.7910(12) 0.059(6) Uani 0.64(4) 1 d P B 1
H19A H 1.1582 0.0331 0.7436 0.089 Uiso 0.64(4) 1 calc PR B 1
H19B H 1.1957 -0.0592 0.8176 0.089 Uiso 0.64(4) 1 calc PR B 1
H19C H 1.1486 0.0583 0.8316 0.089 Uiso 0.64(4) 1 calc PR B 1
C19A C 1.092(5) 0.046(3) 0.757(3) 0.084(16) Uani 0.36(4) 1 d PD B 2
H19D H 1.0907 0.0954 0.8029 0.126 Uiso 0.36(4) 1 calc PR B 2
H19E H 1.0603 0.0860 0.7036 0.126 Uiso 0.36(4) 1 calc PR B 2
H19F H 1.1576 0.0310 0.7637 0.126 Uiso 0.36(4) 1 calc PR B 2
C18A C 1.072(4) -0.118(3) 0.8476(15) 0.061(11) Uani 0.36(4) 1 d PD B 2
H18D H 1.0388 -0.1912 0.8442 0.092 Uiso 0.36(4) 1 calc PR B 2
H18E H 1.0549 -0.0645 0.8839 0.092 Uiso 0.36(4) 1 calc PR B 2
H18F H 1.1400 -0.1314 0.8706 0.092 Uiso 0.36(4) 1 calc PR B 2

loop_
_atom_site_aniso_label
_atom_site_aniso_U_11
_atom_site_aniso_U_22
_atom_site_aniso_U_33
_atom_site_aniso_U_23
_atom_site_aniso_U_13
_atom_site_aniso_U_12
Bi1 0.02888(13) 0.02832(13) 0.02121(12) 0.00174(11) 0.00451(8) 0.00088(11)
C20 0.035(3) 0.036(3) 0.023(3) -0.001(3) 0.011(3) 0.005(3)
N1 0.027(3) 0.032(3) 0.023(3) 0.002(2) 0.005(2) 0.001(2)
C15 0.038(4) 0.064(5) 0.046(5) -0.020(4) 0.011(4) 0.008(4)
C17 0.047(4) 0.046(4) 0.028(4) 0.001(4) -0.006(3) 0.004(4)
C2 0.033(3) 0.027(3) 0.028(3) -0.003(3) 0.005(3) -0.005(3)
C26 0.032(3) 0.025(3) 0.040(4) 0.003(3) 0.020(3) 0.003(3)
C31 0.030(3) 0.039(4) 0.026(3) -0.003(3) 0.002(3) -0.002(3)
C9 0.028(3) 0.038(4) 0.022(3) 0.002(3) 0.008(3) 0.004(3)
C8 0.025(3) 0.036(4) 0.026(3) 0.006(3) 0.007(2) 0.003(3)
C7 0.027(3) 0.037(4) 0.026(3) 0.003(3) 0.005(3) -0.004(3)
C5 0.040(4) 0.022(3) 0.047(4) -0.001(3) 0.004(3) 0.005(3)
C1 0.030(3) 0.026(3) 0.028(3) -0.005(3) 0.005(3) -0.004(3)
C11 0.031(3) 0.046(4) 0.046(4) 0.011(4) 0.012(3) 0.008(3)
C10 0.035(4) 0.048(4) 0.037(4) 0.002(4) 0.016(3) 0.004(3)
C4 0.051(4) 0.026(3) 0.039(4) 0.014(3) 0.004(3) -0.003(3)
C6 0.031(3) 0.032(4) 0.038(4) -0.007(3) 0.007(3) -0.007(3)
C30 0.032(4) 0.069(6) 0.043(5) -0.011(4) 0.009(3) 0.000(4)
C27 0.045(4) 0.028(3) 0.050(4) -0.001(4) 0.019(3) -0.004(3)
C14 0.031(3) 0.051(4) 0.030(4) -0.008(3) 0.006(3) 0.007(3)
C13 0.031(3) 0.039(4) 0.028(3) 0.003(3) 0.001(3) -0.001(3)
C3 0.041(4) 0.037(4) 0.037(4) 0.003(3) 0.010(3) -0.009(3)
C29 0.049(5) 0.044(5) 0.062(6) -0.025(4) 0.016(4) -0.007(4)
C16 0.067(5) 0.060(5) 0.028(4) -0.001(4) 0.003(4) 0.017(5)
C25 0.037(3) 0.041(4) 0.034(4) -0.004(3) 0.013(3) 0.004(3)
C12 0.032(4) 0.052(5) 0.040(4) 0.010(4) 0.003(3) 0.000(3)
C28 0.071(6) 0.025(4) 0.076(7) -0.004(4) 0.026(5) -0.002(4)
C21 0.048(4) 0.043(4) 0.029(3) -0.006(3) 0.014(3) -0.004(4)
C24 0.036(4) 0.051(5) 0.043(4) -0.003(4) 0.014(3) 0.002(3)
C22 0.061(5) 0.044(4) 0.037(4) -0.011(4) 0.018(4) 0.009(4)
C23 0.044(4) 0.057(5) 0.042(4) 0.001(4) 0.021(4) 0.015(4)
C18 0.041(9) 0.066(10) 0.045(10) -0.001(8) 0.019(8) 0.001(9)
C19 0.070(11) 0.058(12) 0.041(9) -0.012(8) 0.009(8) -0.039(9)
C19A 0.14(4) 0.052(19) 0.09(3) 0.001(19) 0.07(3) -0.01(2)
C18A 0.09(3) 0.073(19) 0.022(13) 0.009(13) 0.016(16) 0.01(2)

loop_
_atom_type_symbol
_atom_type_description
_atom_type_scat_dispersion_real
_atom_type_scat_dispersion_imag
_atom_type_scat_source
C C 0.0033 0.0016 'International Tables Vol C Tables 4.2.6.8 and 6.1.1.4'
H H 0.0000 0.0000 'International Tables Vol C Tables 4.2.6.8 and 6.1.1.4'
N N 0.0061 0.0033 'International Tables Vol C Tables 4.2.6.8 and 6.1.1.4'
Bi Bi -4.1077 10.2566 'International Tables Vol C Tables 4.2.6.8 and 6.1.1.4'

loop_
_exptl_crystal_face_index_h
_exptl_crystal_face_index_k
_exptl_crystal_face_index_l
_exptl_crystal_face_perp_dist
0 -1 1 0.093
0 1 0 0.095
0 0 -1 0.097
0 0 1 0.051
-1 1 0 0.061
1 0 0 0.071
-1 0 0 0.094
1 -1 -1 0.055
1 1 -1 0.094

loop_
_geom_angle_atom_site_label_1
_geom_angle_atom_site_label_2
_geom_angle_atom_site_label_3
_geom_angle
C26 Bi1 C1 95.9(2)
C26 Bi1 C20 93.4(2)
C1 Bi1 C20 94.5(2)
C25 C20 C21 117.1(6)
C25 C20 Bi1 122.6(5)
C21 C20 Bi1 120.0(5)
C7 N1 C8 119.7(5)
C14 C15 H15A 109.6
C14 C15 H15B 109.7
H15A C15 H15B 109.5
C14 C15 H15C 109.1
H15A C15 H15C 109.5
H15B C15 H15C 109.5
C18 C17 C19A 128.9(17)
C18 C17 C13 111.1(10)
C19A C17 C13 117.8(14)
C18 C17 C18A 27.0(16)
C19A C17 C18A 113.0(15)
C13 C17 C18A 113.8(14)
C18 C17 C19 112.0(10)
C19A C17 C19 37(2)
C13 C17 C19 110.6(9)
C18A C17 C19 86.9(19)
C18 C17 H17 107.7
C19A C17 H17 71.2
C13 C17 H17 107.7
C18A C17 H17 127.4
C19 C17 H17 107.6
C3 C2 C1 119.5(6)
C3 C2 C7 118.0(6)
C1 C2 C7 122.5(6)
C27 C26 C31 117.7(7)
C27 C26 Bi1 117.8(5)
C31 C26 Bi1 124.5(5)
C30 C31 C26 120.9(7)
C30 C31 H31 119.6
C26 C31 H31 119.6
C10 C9 C8 117.8(6)
C10 C9 C14 121.8(6)
C8 C9 C14 120.4(6)
C9 C8 C13 122.0(6)
C9 C8 N1 118.8(6)
C13 C8 N1 119.0(6)
N1 C7 C2 122.7(6)
N1 C7 H7 118.7
C2 C7 H7 118.6
C4 C5 C6 119.8(6)
C4 C5 H5 120.0
C6 C5 H5 120.1
C6 C1 C2 118.4(6)
C6 C1 Bi1 120.7(5)
C2 C1 Bi1 120.8(5)
C12 C11 C10 120.0(7)
C12 C11 H11 119.8
C10 C11 H11 120.2
C11 C10 C9 121.3(7)
C11 C10 H10 119.1
C9 C10 H10 119.6
C5 C4 C3 119.2(6)
C5 C4 H4 120.3
C3 C4 H4 120.4
C5 C6 C1 121.6(7)
C5 C6 H6 119.1
C1 C6 H6 119.3
C31 C30 C29 119.9(8)
C31 C30 H30 120.0
C29 C30 H30 120.1
C28 C27 C26 121.6(8)
C28 C27 H27 118.8
C26 C27 H27 119.6
C16 C14 C9 111.4(6)
C16 C14 C15 111.0(7)
C9 C14 C15 113.4(6)
C16 C14 H14 106.8
C9 C14 H14 106.8
C15 C14 H14 107.0
C12 C13 C8 117.4(7)
C12 C13 C17 121.0(6)
C8 C13 C17 121.5(6)
C2 C3 C4 121.4(7)
C2 C3 H3 119.3
C4 C3 H3 119.3
C28 C29 C30 120.0(8)
C28 C29 H29 119.9
C30 C29 H29 120.1
C14 C16 H16A 109.5
C14 C16 H16B 109.7
H16A C16 H16B 109.5
C14 C16 H16C 109.2
H16A C16 H16C 109.5
H16B C16 H16C 109.5
C20 C25 C24 121.5(7)
C20 C25 H25 119.1
C24 C25 H25 119.4
C11 C12 C13 121.5(7)
C11 C12 H12 119.0
C13 C12 H12 119.5
C29 C28 C27 120.0(8)
C29 C28 H28 119.8
C27 C28 H28 120.1
C22 C21 C20 121.5(7)
C22 C21 H21 119.4
C20 C21 H21 119.1
C23 C24 C25 119.8(7)
C23 C24 H24 120.2
C25 C24 H24 120.0
C23 C22 C21 120.6(7)
C23 C22 H22 119.8
C21 C22 H22 119.7
C22 C23 C24 119.5(7)
C22 C23 H23 120.0
C24 C23 H23 120.4
C17 C18 H18A 109.5
C17 C18 H18B 109.5
H18A C18 H18B 109.5
C17 C18 H18C 109.5
H18A C18 H18C 109.5
H18B C18 H18C 109.5
C17 C19 H19A 109.5
C17 C19 H19B 109.5
H19A C19 H19B 109.5
C17 C19 H19C 109.5
H19A C19 H19C 109.5
H19B C19 H19C 109.5
C17 C19A H19D 109.5
C17 C19A H19E 109.5
H19D C19A H19E 109.5
C17 C19A H19F 109.4
H19D C19A H19F 109.5
H19E C19A H19F 109.5
C17 C18A H18D 109.4
C17 C18A H18E 109.5
H18D C18A H18E 109.5
C17 C18A H18F 109.5
H18D C18A H18F 109.5
H18E C18A H18F 109.5

loop_
_geom_bond_atom_site_label_1
_geom_bond_atom_site_label_2
_geom_bond_distance
Bi1 C26 2.226(7)
Bi1 C1 2.263(7)
Bi1 C20 2.274(6)
C20 C25 1.380(10)
C20 C21 1.393(9)
N1 C7 1.267(8)
N1 C8 1.430(8)
C15 C14 1.518(11)
C15 H15A 0.9600
C15 H15B 0.9599
C15 H15C 0.9600
C17 C18 1.43(2)
C17 C19A 1.458(17)
C17 C13 1.511(10)
C17 C18A 1.540(16)
C17 C19 1.608(16)
C17 H17 0.9800
C2 C3 1.386(10)
C2 C1 1.411(9)
C2 C7 1.464(9)
C26 C27 1.385(9)
C26 C31 1.389(9)
C31 C30 1.379(11)
C31 H31 0.9300
C9 C10 1.385(9)
C9 C8 1.398(9)
C9 C14 1.520(9)
C8 C13 1.408(9)
C7 H7 0.9300
C5 C4 1.384(11)
C5 C6 1.388(10)
C5 H5 0.9300
C1 C6 1.386(9)
C11 C12 1.372(11)
C11 C10 1.383(10)
C11 H11 0.9299
C10 H10 0.9299
C4 C3 1.389(10)
C4 H4 0.9301
C6 H6 0.9300
C30 C29 1.389(12)
C30 H30 0.9301
C27 C28 1.378(12)
C27 H27 0.9299
C14 C16 1.520(11)
C14 H14 0.9802
C13 C12 1.389(10)
C3 H3 0.9300
C29 C28 1.356(13)
C29 H29 0.9300
C16 H16A 0.9600
C16 H16B 0.9601
C16 H16C 0.9601
C25 C24 1.393(9)
C25 H25 0.9301
C12 H12 0.9300
C28 H28 0.9300
C21 C22 1.378(10)
C21 H21 0.9300
C24 C23 1.380(11)
C24 H24 0.9300
C22 C23 1.363(12)
C22 H22 0.9298
C23 H23 0.9301
C18 H18A 0.9600
C18 H18B 0.9600
C18 H18C 0.9600
C19 H19A 0.9600
C19 H19B 0.9600
C19 H19C 0.9600
C19A H19D 0.9600
C19A H19E 0.9600
C19A H19F 0.9600
C18A H18D 0.9600
C18A H18E 0.9600
C18A H18F 0.9600
